data_1538109
loop_
_publ_author_name
'Giessen, B.C.'
'Grant, N.J.'
'Ibach, H.'

_publ_section_title
;
 The constitution diagram Ta-Rh
;
_journal_name_full 'Transactions of the Metallurgical Society of Aime'
_journal_page_first 113
_journal_page_last 122
_journal_volume 230
_journal_year 1964
_chemical_formula_sum 'Rh7.2 Ta4.8'
_chemical_name_systematic '(Rh3 Ta2)2.4'
_space_group_IT_number 51
_symmetry_space_group_name_Hall '-P 2a 2a'
_symmetry_space_group_name_H-M 'P m m a'
_cell_angle_alpha 90
_cell_angle_beta 90
_cell_angle_gamma 90
_cell_formula_units_Z 1
_cell_length_a 13.551
_cell_length_b 2.822
_cell_length_c 4.742
_cell_volume 181.338
_citation_journal_id_ASTM TMSAAB
_cod_data_source_file Giessen_TMSAAB_1964_1649.cif
_cod_data_source_block Rh7.2Ta4.8
_cod_original_cell_volume 181.3385
_cod_database_code 1538109

loop_
_symmetry_equiv_pos_as_xyz
x,y,z
-x+1/2,-y,z
x+1/2,-y,-z
-x,y,-z
-x,-y,-z
x-1/2,y,-z
-x-1/2,y,z
x,-y,z

loop_
_atom_site_label
_atom_site_type_symbol
_atom_site_fract_x
_atom_site_fract_y
_atom_site_fract_z
_atom_site_occupancy
_atom_site_U_iso_or_equiv
Rh3 Rh 0.25 0 0.05 0.2 0.0
Rh4 Rh 0.917 0 0.317 0.2 0.0
Rh1 Rh 0.25 0.5 0.55 1 0.0
Ta1 Ta 0.25 0 0.05 0.8 0.0
Ta2 Ta 0.917 0 0.317 0.8 0.0
Rh2 Rh 0.917 0.5 0.817 1 0.0
